data_7228633
loop_
_publ_author_name
'Valdes-Martinez, Jesus'
'Mart\'inez-Vargas, Sergio'
'Dorazco-Gonzalez, Alejandro'
'Barquera-Lozada, Jose Enrique'
'Ortega, Simon Hernandez'
'Toscano, Ruben Alfredo'

_publ_section_title
;
 Interaction Between Aromatic Rings as Organizing Tools and
 Semicoordination in Cu(II) Compounds.
;
_journal_name_full CrystEngComm
_journal_paper_doi 10.1039/C7CE00871F
_journal_year 2017
_chemical_formula_moiety 'C46 H22 Cu2 F8 N6 O8, 6(H2 O)'
_chemical_formula_sum 'C46 H34 Cu2 F8 N6 O14'
_chemical_formula_weight 1173.87
_space_group_crystal_system triclinic
_space_group_IT_number 2
_space_group_name_Hall '-P 1'
_space_group_name_H-M_alt 'P -1'
_symmetry_space_group_name_Hall '-P 1'
_symmetry_space_group_name_H-M 'P -1'
_atom_sites_solution_hydrogens mixed
_atom_sites_solution_primary direct
_atom_sites_solution_secondary difmap
_audit_creation_method SHELXL-2014/7
_audit_update_record
;
2017-04-26 deposited with the CCDC.
2017-07-03 downloaded from the CCDC.
;
_cell_angle_alpha 107.106(2)
_cell_angle_beta 100.958(2)
_cell_angle_gamma 96.022(2)
_cell_formula_units_Z 1
_cell_length_a 9.6850(10)
_cell_length_b 10.5570(10)
_cell_length_c 12.3960(10)
_cell_measurement_reflns_used 6095
_cell_measurement_temperature 298(2)
_cell_measurement_theta_max 25.32
_cell_measurement_theta_min 2.17
_cell_volume 1171.67(19)
_computing_cell_refinement 'APEX2 v2012.10.0(Bruker, 2012)'
_computing_data_collection 'APEX2 v2012.10.0(Bruker, 2012)'
_computing_data_reduction 'SAINT V8.27B (Bruker, 2012)'
_computing_molecular_graphics 'XP V 5.1 (Bruker, 1998)'
_computing_publication_material 'CIFTAB V 2013/2 (Sheldrick, 2013)'
_computing_structure_refinement 'SHELXL-2014/7 (Sheldrick, 2014)'
_computing_structure_solution 'SHELXS-2012 (Bruker, 2013)'
_diffrn_ambient_temperature 298(2)
_diffrn_detector_area_resol_mean 8.333
_diffrn_measured_fraction_theta_full 0.996
_diffrn_measured_fraction_theta_max 0.988
_diffrn_measurement_device_type 'Bruker Smart Apex CCD diffractometer 01-670-01'
_diffrn_measurement_method \w-scans
_diffrn_radiation_monochromator graphite
_diffrn_radiation_type MoK\a
_diffrn_radiation_wavelength 0.71073
_diffrn_reflns_av_R_equivalents 0.0484
_diffrn_reflns_av_unetI/netI 0.0497
_diffrn_reflns_Laue_measured_fraction_full 0.996
_diffrn_reflns_Laue_measured_fraction_max 0.988
_diffrn_reflns_limit_h_max 11
_diffrn_reflns_limit_h_min -11
_diffrn_reflns_limit_k_max 12
_diffrn_reflns_limit_k_min -12
_diffrn_reflns_limit_l_max 14
_diffrn_reflns_limit_l_min -14
_diffrn_reflns_number 13175
_diffrn_reflns_point_group_measured_fraction_full 0.996
_diffrn_reflns_point_group_measured_fraction_max 0.988
_diffrn_reflns_theta_full 25.242
_diffrn_reflns_theta_max 25.426
_diffrn_reflns_theta_min 1.767
_diffrn_source 'fine-focus sealed tube'
_exptl_absorpt_coefficient_mu 1.015
_exptl_absorpt_correction_T_max 0.8677
_exptl_absorpt_correction_T_min 0.7003
_exptl_absorpt_correction_type multi-scan
_exptl_absorpt_process_details '(Sheldrick, 2012)'
_exptl_crystal_colour blue
_exptl_crystal_density_diffrn 1.664
_exptl_crystal_description prism
_exptl_crystal_F_000 594
_exptl_crystal_size_max 0.378
_exptl_crystal_size_mid 0.242
_exptl_crystal_size_min 0.144
_refine_diff_density_max 0.507
_refine_diff_density_min -0.223
_refine_diff_density_rms 0.063
_refine_ls_extinction_method none
_refine_ls_goodness_of_fit_ref 0.951
_refine_ls_hydrogen_treatment constr
_refine_ls_matrix_type full
_refine_ls_number_parameters 371
_refine_ls_number_reflns 4281
_refine_ls_number_restraints 12
_refine_ls_restrained_S_all 0.953
_refine_ls_R_factor_all 0.0522
_refine_ls_R_factor_gt 0.0409
_refine_ls_shift/su_max 0.000
_refine_ls_shift/su_mean 0.000
_refine_ls_structure_factor_coef Fsqd
_refine_ls_weighting_details 'w=1/[\s^2^(Fo^2^)+(0.0470P)^2^] where P=(Fo^2^+2Fc^2^)/3'
_refine_ls_weighting_scheme calc
_refine_ls_wR_factor_gt 0.0899
_refine_ls_wR_factor_ref 0.0936
_reflns_Friedel_coverage 0.000
_reflns_number_gt 3355
_reflns_number_total 4281
_reflns_threshold_expression 'I > 2\s(I)'
_cod_data_source_file c7ce00871f2.cif
_cod_data_source_block Compound_2
_cod_database_code 7228633
_shelx_space_group_comment
;
The symmetry employed for this shelxl refinement is uniquely defined
by the following loop, which should always be used as a source of
symmetry information in preference to the above space-group names.
They are only intended as comments.
;

loop_
_space_group_symop_operation_xyz
'x, y, z'
'-x, -y, -z'

loop_
_atom_site_label
_atom_site_type_symbol
_atom_site_fract_x
_atom_site_fract_y
_atom_site_fract_z
_atom_site_U_iso_or_equiv
_atom_site_adp_type
_atom_site_occupancy
_atom_site_site_symmetry_order
_atom_site_calc_flag
_atom_site_refinement_flags_posn
_atom_site_refinement_flags_adp
_atom_site_refinement_flags_occupancy
_atom_site_disorder_assembly
_atom_site_disorder_group
Cu1 Cu 0.16818(3) -0.03740(3) 0.77400(3) 0.04241(13) Uani 1 1 d . . . . .
F1 F 0.23931(17) 0.12249(16) 0.52502(13) 0.0558(4) Uani 1 1 d . . . . .
F2 F -0.0808(2) 0.42493(19) 0.57023(16) 0.0722(5) Uani 1 1 d . . . . .
F3 F 0.0443(3) 0.53018(19) 0.79891(17) 0.0905(7) Uani 1 1 d . . . . .
F4 F 0.2623(2) 0.42644(18) 0.89240(14) 0.0773(6) Uani 1 1 d . . . . .
O1 O 0.3541(2) 0.1011(2) 0.77215(18) 0.0589(5) Uani 1 1 d . . . . .
O2 O 0.5015(2) 0.2817(3) 0.7849(2) 0.0921(9) Uani 1 1 d . . . . .
O3 O 0.0974(2) -0.11485(19) 0.60816(15) 0.0483(5) Uani 1 1 d . . . . .
O4 O -0.0549(2) -0.2492(2) 0.65515(16) 0.0632(6) Uani 1 1 d . . . . .
N1 N 0.0288(2) 0.0928(2) 0.8064(2) 0.0471(6) Uani 1 1 d . . . . .
C2 C 0.0447(3) 0.1590(3) 0.9207(3) 0.0541(8) Uani 1 1 d . . . . .
C3 C -0.0387(4) 0.2566(3) 0.9561(3) 0.0730(10) Uani 1 1 d . . . . .
H3 H -0.0256 0.3040 1.0345 0.088 Uiso 1 1 calc R U . . .
C4 C -0.1389(4) 0.2825(4) 0.8763(4) 0.0833(12) Uani 1 1 d . . . . .
H4 H -0.1950 0.3471 0.8998 0.100 Uiso 1 1 calc R U . . .
C5 C -0.1565(4) 0.2130(3) 0.7616(4) 0.0704(9) Uani 1 1 d . . . . .
H5 H -0.2255 0.2285 0.7058 0.084 Uiso 1 1 calc R U . . .
C6 C -0.0704(3) 0.1197(3) 0.7298(3) 0.0549(8) Uani 1 1 d . . . . .
H6 H -0.0819 0.0732 0.6514 0.066 Uiso 1 1 calc R U . . .
N7 N 0.2101(2) 0.0152(2) 0.94157(19) 0.0468(6) Uani 1 1 d . . . . .
C8 C 0.1491(3) 0.1155(3) 0.9983(2) 0.0531(8) Uani 1 1 d . . . . .
C9 C 0.1855(4) 0.1609(4) 1.1194(3) 0.0664(9) Uani 1 1 d . . . . .
H9 H 0.1455 0.2301 1.1611 0.080 Uiso 1 1 calc R U . . .
C10 C 0.2816(4) 0.1010(4) 1.1756(3) 0.0741(11) Uani 1 1 d . . . . .
H10 H 0.3073 0.1313 1.2562 0.089 Uiso 1 1 calc R U . . .
C11 C 0.3409(4) -0.0029(4) 1.1155(3) 0.0645(9) Uani 1 1 d . . . . .
H11 H 0.4056 -0.0431 1.1543 0.077 Uiso 1 1 calc R U . . .
C12 C 0.3006(3) -0.0456(3) 0.9951(2) 0.0486(7) Uani 1 1 d . . . . .
N13 N 0.2941(2) -0.1729(2) 0.80065(19) 0.0446(6) Uani 1 1 d . . . . .
C14 C 0.3461(3) -0.1567(3) 0.9141(3) 0.0486(7) Uani 1 1 d . . . . .
C15 C 0.4320(3) -0.2421(3) 0.9481(3) 0.0622(9) Uani 1 1 d . . . . .
H15 H 0.4664 -0.2304 1.0263 0.075 Uiso 1 1 calc R U . . .
C16 C 0.4653(3) -0.3435(4) 0.8645(3) 0.0680(9) Uani 1 1 d . . . . .
H16 H 0.5228 -0.4016 0.8855 0.082 Uiso 1 1 calc R U . . .
C17 C 0.4134(3) -0.3593(3) 0.7496(3) 0.0626(8) Uani 1 1 d . . . . .
H17 H 0.4358 -0.4276 0.6919 0.075 Uiso 1 1 calc R U . . .
C18 C 0.3276(3) -0.2722(3) 0.7210(3) 0.0531(7) Uani 1 1 d . . . . .
H18 H 0.2919 -0.2835 0.6431 0.064 Uiso 1 1 calc R U . . .
C19 C 0.2583(3) 0.2717(3) 0.7103(2) 0.0441(7) Uani 1 1 d . . . . .
C20 C 0.1907(3) 0.2238(3) 0.5939(2) 0.0405(6) Uani 1 1 d . . . . .
C21 C 0.0772(3) 0.2710(3) 0.5432(2) 0.0389(6) Uani 1 1 d . . . . .
C22 C 0.0306(3) 0.3754(3) 0.6142(2) 0.0492(7) Uani 1 1 d . . . . .
C23 C 0.0931(4) 0.4283(3) 0.7304(3) 0.0567(8) Uani 1 1 d . . . . .
C24 C 0.2044(3) 0.3758(3) 0.7765(2) 0.0527(8) Uani 1 1 d . . . . .
C25 C 0.3822(3) 0.2140(3) 0.7608(2) 0.0516(7) Uani 1 1 d . . . . .
C26 C -0.0077(3) -0.2093(3) 0.5843(2) 0.0415(6) Uani 1 1 d . . . . .
O5 O 0.6676(6) 0.5907(7) 0.5726(5) 0.118(2) Uani 0.810(4) 1 d . U P A 1
H5A H 0.7563 0.6046 0.5748 0.177 Uiso 0.810(4) 1 d R U P A 1
H5B H 0.6005 0.6140 0.5316 0.177 Uiso 0.810(4) 1 d R U P A 1
O6 O 0.5501(4) 0.3318(3) 0.5623(3) 0.1113(15) Uani 0.810(4) 1 d . . P A 1
H6A H 0.5307 0.3185 0.6225 0.167 Uiso 0.810(4) 1 d R U P A 1
H6B H 0.5865 0.4099 0.5650 0.167 Uiso 0.810(4) 1 d R U P A 1
O7 O 0.4891(6) 0.9354(5) 0.5827(4) 0.1349(19) Uani 0.810(4) 1 d . U P A 1
H7A H 0.4482 0.9778 0.6337 0.202 Uiso 0.810(4) 1 d R U P A 1
H7B H 0.4790 0.8542 0.5396 0.202 Uiso 0.810(4) 1 d R U P A 1
O5B O 0.699(3) 0.584(3) 0.628(3) 0.112(6) Uani 0.190(4) 1 d . U P A 2
H5C H 0.7854 0.5761 0.6501 0.168 Uiso 0.190(4) 1 d R U P A 2
H5D H 0.6793 0.5638 0.5550 0.168 Uiso 0.190(4) 1 d R U P A 2
O6B O 0.7009(12) 0.4911(12) 0.7971(12) 0.082(5) Uani 0.190(4) 1 d . . P A 2
H6C H 0.6323 0.4277 0.7852 0.123 Uiso 0.190(4) 1 d R U P A 2
H6D H 0.6976 0.5214 0.7405 0.123 Uiso 0.190(4) 1 d R U P A 2
O7B O 0.364(2) 0.8784(16) 0.4986(15) 0.106(4) Uani 0.190(4) 1 d . U P A 2
H7C H 0.2919 0.8862 0.5287 0.159 Uiso 0.190(4) 1 d R U P A 2
H7D H 0.4291 0.9385 0.4981 0.159 Uiso 0.190(4) 1 d R U P A 2

loop_
_atom_site_aniso_label
_atom_site_aniso_U_11
_atom_site_aniso_U_22
_atom_site_aniso_U_33
_atom_site_aniso_U_23
_atom_site_aniso_U_13
_atom_site_aniso_U_12
Cu1 0.0426(2) 0.0461(2) 0.0343(2) 0.01164(15) 0.00452(14) 0.00144(15)
F1 0.0587(10) 0.0610(10) 0.0432(9) 0.0082(8) 0.0078(8) 0.0226(8)
F2 0.0794(13) 0.0722(12) 0.0700(12) 0.0201(10) 0.0198(10) 0.0386(10)
F3 0.1391(19) 0.0632(12) 0.0619(12) -0.0056(10) 0.0363(12) 0.0367(13)
F4 0.1067(15) 0.0723(12) 0.0317(9) 0.0053(9) 0.0004(9) -0.0148(11)
O1 0.0447(12) 0.0641(13) 0.0707(15) 0.0388(12) 0.0006(10) -0.0040(10)
O2 0.0502(14) 0.1001(19) 0.124(2) 0.0668(17) -0.0136(14) -0.0237(13)
O3 0.0506(12) 0.0527(11) 0.0363(11) 0.0126(9) 0.0065(9) -0.0026(10)
O4 0.0657(14) 0.0802(15) 0.0365(11) 0.0200(11) 0.0088(10) -0.0161(11)
N1 0.0431(14) 0.0436(13) 0.0506(15) 0.0121(12) 0.0115(11) -0.0019(11)
C2 0.0559(19) 0.0458(17) 0.057(2) 0.0089(15) 0.0227(16) -0.0031(15)
C3 0.084(3) 0.058(2) 0.075(3) 0.0065(19) 0.039(2) 0.006(2)
C4 0.086(3) 0.065(2) 0.120(4) 0.036(3) 0.052(3) 0.030(2)
C5 0.065(2) 0.065(2) 0.094(3) 0.037(2) 0.026(2) 0.0182(18)
C6 0.0500(18) 0.0511(18) 0.067(2) 0.0230(16) 0.0158(16) 0.0051(15)
N7 0.0473(14) 0.0489(14) 0.0365(13) 0.0080(11) 0.0093(11) -0.0071(11)
C8 0.0564(19) 0.0525(18) 0.0406(17) 0.0056(14) 0.0155(14) -0.0137(15)
C9 0.071(2) 0.072(2) 0.0428(18) 0.0038(17) 0.0189(17) -0.0153(18)
C10 0.079(3) 0.088(3) 0.0363(18) 0.0109(19) 0.0063(18) -0.027(2)
C11 0.064(2) 0.078(2) 0.0425(18) 0.0223(18) 0.0020(16) -0.0183(18)
C12 0.0435(16) 0.0592(18) 0.0366(16) 0.0189(15) -0.0003(13) -0.0127(14)
N13 0.0410(13) 0.0490(14) 0.0405(13) 0.0162(11) 0.0033(10) 0.0000(11)
C14 0.0400(16) 0.0545(18) 0.0484(17) 0.0224(15) 0.0029(13) -0.0077(14)
C15 0.0516(19) 0.075(2) 0.062(2) 0.0398(19) -0.0035(16) -0.0033(17)
C16 0.053(2) 0.067(2) 0.090(3) 0.040(2) 0.0070(19) 0.0091(17)
C17 0.057(2) 0.0555(19) 0.075(2) 0.0209(18) 0.0157(17) 0.0101(16)
C18 0.0489(18) 0.0537(18) 0.0555(19) 0.0183(16) 0.0098(14) 0.0063(15)
C19 0.0450(16) 0.0458(16) 0.0367(15) 0.0166(13) 0.0021(12) -0.0089(13)
C20 0.0448(16) 0.0397(15) 0.0339(14) 0.0079(12) 0.0094(12) 0.0045(13)
C21 0.0419(15) 0.0397(15) 0.0334(14) 0.0106(12) 0.0085(12) 0.0032(12)
C22 0.0528(18) 0.0492(17) 0.0457(17) 0.0147(14) 0.0112(14) 0.0112(14)
C23 0.080(2) 0.0404(17) 0.0461(18) 0.0049(14) 0.0223(17) 0.0060(16)
C24 0.071(2) 0.0448(17) 0.0293(15) 0.0037(13) 0.0053(14) -0.0118(16)
C25 0.0462(18) 0.064(2) 0.0390(16) 0.0205(15) -0.0001(13) -0.0067(15)
C26 0.0403(16) 0.0462(16) 0.0374(15) 0.0124(13) 0.0070(12) 0.0112(13)
O5 0.060(3) 0.111(3) 0.178(6) 0.058(4) 0.008(3) -0.002(3)
O6 0.109(3) 0.083(2) 0.153(4) 0.041(2) 0.061(3) -0.002(2)
O7 0.205(5) 0.118(3) 0.128(4) 0.055(3) 0.100(4) 0.069(4)
O5B 0.055(8) 0.097(8) 0.182(13) 0.044(10) 0.010(9) 0.035(7)
O6B 0.062(8) 0.072(8) 0.132(13) 0.055(8) 0.025(8) 0.027(6)
O7B 0.176(10) 0.092(7) 0.109(8) 0.065(7) 0.091(7) 0.072(7)

loop_
_atom_type_symbol
_atom_type_description
_atom_type_scat_dispersion_real
_atom_type_scat_dispersion_imag
_atom_type_scat_source
C C 0.0033 0.0016 'International Tables Vol C Tables 4.2.6.8 and 6.1.1.4'
H H 0.0000 0.0000 'International Tables Vol C Tables 4.2.6.8 and 6.1.1.4'
N N 0.0061 0.0033 'International Tables Vol C Tables 4.2.6.8 and 6.1.1.4'
O O 0.0106 0.0060 'International Tables Vol C Tables 4.2.6.8 and 6.1.1.4'
F F 0.0171 0.0103 'International Tables Vol C Tables 4.2.6.8 and 6.1.1.4'
Cu Cu 0.3201 1.2651 'International Tables Vol C Tables 4.2.6.8 and 6.1.1.4'

loop_
_geom_angle_atom_site_label_1
_geom_angle_atom_site_label_2
_geom_angle_atom_site_label_3
_geom_angle
_geom_angle_site_symmetry_3
O3 Cu1 N7 168.98(8) .
O3 Cu1 N13 98.94(9) .
N7 Cu1 N13 79.89(10) .
O3 Cu1 N1 98.62(9) .
N7 Cu1 N1 80.27(10) .
N13 Cu1 N1 157.79(9) .
O3 Cu1 O1 97.34(8) .
N7 Cu1 O1 93.64(8) .
N13 Cu1 O1 91.02(8) .
N1 Cu1 O1 100.12(8) .
O3 Cu1 O4 52.57(7) .
N7 Cu1 O4 116.41(8) .
N13 Cu1 O4 88.84(8) .
N1 Cu1 O4 91.09(8) .
O1 Cu1 O4 149.39(7) .
C25 O1 Cu1 139.3(2) .
C26 O3 Cu1 110.31(16) .
C26 O4 Cu1 71.73(16) .
C6 N1 C2 118.7(3) .
C6 N1 Cu1 127.9(2) .
C2 N1 Cu1 113.4(2) .
N1 C2 C3 120.0(3) .
N1 C2 C8 114.6(3) .
C3 C2 C8 125.4(3) .
C4 C3 C2 120.2(4) .
C4 C3 H3 119.9 .
C2 C3 H3 119.9 .
C3 C4 C5 119.4(4) .
C3 C4 H4 120.3 .
C5 C4 H4 120.3 .
C4 C5 C6 118.8(4) .
C4 C5 H5 120.6 .
C6 C5 H5 120.6 .
N1 C6 C5 122.9(3) .
N1 C6 H6 118.5 .
C5 C6 H6 118.5 .
C12 N7 C8 123.3(3) .
C12 N7 Cu1 118.8(2) .
C8 N7 Cu1 117.8(2) .
N7 C8 C9 118.6(3) .
N7 C8 C2 113.2(3) .
C9 C8 C2 128.1(3) .
C10 C9 C8 118.5(3) .
C10 C9 H9 120.7 .
C8 C9 H9 120.7 .
C9 C10 C11 121.8(3) .
C9 C10 H10 119.1 .
C11 C10 H10 119.1 .
C10 C11 C12 117.7(3) .
C10 C11 H11 121.2 .
C12 C11 H11 121.2 .
N7 C12 C11 120.0(3) .
N7 C12 C14 112.9(2) .
C11 C12 C14 127.0(3) .
C18 N13 C14 118.7(3) .
C18 N13 Cu1 127.60(19) .
C14 N13 Cu1 113.7(2) .
N13 C14 C15 121.4(3) .
N13 C14 C12 114.4(3) .
C15 C14 C12 124.2(3) .
C16 C15 C14 118.9(3) .
C16 C15 H15 120.6 .
C14 C15 H15 120.6 .
C15 C16 C17 119.8(3) .
C15 C16 H16 120.1 .
C17 C16 H16 120.1 .
C16 C17 C18 118.8(3) .
C16 C17 H17 120.6 .
C18 C17 H17 120.6 .
N13 C18 C17 122.5(3) .
N13 C18 H18 118.8 .
C17 C18 H18 118.8 .
C24 C19 C20 114.9(3) .
C24 C19 C25 122.8(3) .
C20 C19 C25 122.3(3) .
F1 C20 C21 117.5(2) .
F1 C20 C19 117.4(2) .
C21 C20 C19 125.0(3) .
C22 C21 C20 116.7(2) .
C22 C21 C26 122.2(2) 2_556
C20 C21 C26 121.1(2) 2_556
F2 C22 C23 119.0(3) .
F2 C22 C21 119.6(3) .
C23 C22 C21 121.4(3) .
F3 C23 C22 120.3(3) .
F3 C23 C24 120.4(3) .
C22 C23 C24 119.3(3) .
F4 C24 C23 118.6(3) .
F4 C24 C19 118.7(3) .
C23 C24 C19 122.7(3) .
O2 C25 O1 126.0(3) .
O2 C25 C19 116.8(3) .
O1 C25 C19 117.2(2) .
O4 C26 O3 125.4(2) .
O4 C26 C21 120.0(2) 2_556
O3 C26 C21 114.6(2) 2_556
H5A O5 H5B 127.7 .
H6A O6 H6B 120.3 .
H7A O7 H7B 135.1 .
H5C O5B H5D 107.7 .
H6C O6B H6D 113.1 .
H7C O7B H7D 130.1 .

loop_
_geom_bond_atom_site_label_1
_geom_bond_atom_site_label_2
_geom_bond_distance
_geom_bond_site_symmetry_2
Cu1 O3 1.9293(18) .
Cu1 N7 1.934(2) .
Cu1 N13 2.034(2) .
Cu1 N1 2.036(2) .
Cu1 O1 2.206(2) .
Cu1 O4 2.771(2) .
F1 C20 1.348(3) .
F2 C22 1.340(3) .
F3 C23 1.350(3) .
F4 C24 1.358(3) .
O1 C25 1.249(3) .
O2 C25 1.227(3) .
O3 C26 1.272(3) .
O4 C26 1.219(3) .
N1 C6 1.331(4) .
N1 C2 1.353(4) .
C2 C3 1.397(4) .
C2 C8 1.465(4) .
C3 C4 1.358(5) .
C3 H3 0.9300 .
C4 C5 1.363(5) .
C4 H4 0.9300 .
C5 C6 1.375(4) .
C5 H5 0.9300 .
C6 H6 0.9300 .
N7 C12 1.329(4) .
N7 C8 1.348(4) .
C8 C9 1.395(4) .
C9 C10 1.374(5) .
C9 H9 0.9300 .
C10 C11 1.379(5) .
C10 H10 0.9300 .
C11 C12 1.389(4) .
C11 H11 0.9300 .
C12 C14 1.471(4) .
N13 C18 1.328(4) .
N13 C14 1.353(3) .
C14 C15 1.389(4) .
C15 C16 1.368(5) .
C15 H15 0.9300 .
C16 C17 1.371(5) .
C16 H16 0.9300 .
C17 C18 1.379(4) .
C17 H17 0.9300 .
C18 H18 0.9300 .
C19 C24 1.380(4) .
C19 C20 1.381(4) .
C19 C25 1.515(4) .
C20 C21 1.374(4) .
C21 C22 1.371(4) .
C21 C26 1.507(4) 2_556
C22 C23 1.370(4) .
C23 C24 1.370(4) .
C26 C21 1.507(4) 2_556
O5 H5A 0.8500 .
O5 H5B 0.8502 .
O6 H6A 0.8501 .
O6 H6B 0.8502 .
O7 H7A 0.8500 .
O7 H7B 0.8501 .
O5B H5C 0.8500 .
O5B H5D 0.8500 .
O6B H6C 0.8500 .
O6B H6D 0.8496 .
O7B H7C 0.8500 .
O7B H7D 0.8502 .

loop_
_geom_hbond_atom_site_label_D
_geom_hbond_atom_site_label_H
_geom_hbond_atom_site_label_A
_geom_hbond_distance_DH
_geom_hbond_distance_HA
_geom_hbond_distance_DA
_geom_hbond_angle_DHA
_geom_hbond_site_symmetry_A
O5 H5A O4 0.85 2.13 2.848(6) 142.2 1_665
O5 H5A F2 0.85 2.59 3.145(7) 124.4 1_655
O5 H5B O6 0.85 1.93 2.782(7) 179.2 2_666
O6 H6A O2 0.85 2.22 3.068(5) 174.6 .
O6 H6B O5 0.85 1.95 2.805(7) 178.9 .
O7 H7A O1 0.85 2.24 3.085(4) 175.9 1_565
O7 H7B O6 0.85 1.95 2.805(6) 178.2 2_666
O5B H5C O4 0.85 2.26 2.72(3) 114.1 1_665
O5B H5C F2 0.85 2.28 2.92(3) 131.9 1_655
O6B H6C O2 0.85 1.89 2.726(12) 168.7 .
O6B H6D O5B 0.85 1.71 2.55(3) 177.5 .
O7B H7C O3 0.85 2.29 3.133(17) 174.3 1_565
O7B H7D O7B 0.85 2.62 3.47(4) 178.3 2_676
